data_7243252
loop_
_publ_author_name
'Pacholak, P.'
'Krajewska, J.'
'Wi\'nska, P.'
'Dunikowska, J.'
'Gogowska, U.'
'Mierzejewska, J.'
'Durka, K.'
'Wo\'zniak, K.'
'Laudy, A. E.'
'Luli\'nski, S.'

_publ_section_title
;
 Development of structurally extended benzosiloxaboroles -- synthesis and
 in vitro biological evaluation
;
_journal_issue 41
_journal_name_full 'RSC Advances'
_journal_page_first 25104
_journal_page_last 25121
_journal_paper_doi 10.1039/D1RA04127D
_journal_volume 11
_journal_year 2021
_chemical_formula_moiety 'C14 H14 B Cl O5 S Si'
_chemical_formula_sum 'C14 H14 B Cl O5 S Si'
_chemical_formula_weight 368.66
_chemical_name_systematic
;
7-Chloro-6-(phenylsulfonyloxy)-1,1-dimethyl-3-hydroxybenzo-1,2,3-siloxaborole 
;
_space_group_crystal_system monoclinic
_space_group_IT_number 14
_space_group_name_Hall '-P 2ybc'
_space_group_name_H-M_alt 'P 1 21/c 1'
_atom_sites_solution_hydrogens geom
_audit_creation_method SHELXL-2013
_audit_update_record
;
2021-03-05 deposited with the CCDC.	2021-07-09 downloaded from the CCDC.
;
_cell_angle_alpha 90
_cell_angle_beta 93.4180(10)
_cell_angle_gamma 90
_cell_formula_units_Z 4
_cell_length_a 11.13570(10)
_cell_length_b 7.93410(10)
_cell_length_c 18.6956(2)
_cell_measurement_reflns_used 10174
_cell_measurement_temperature 100(2)
_cell_measurement_theta_max 76.7640
_cell_measurement_theta_min 3.9690
_cell_volume 1648.85(3)
_computing_cell_refinement
;
CrysAlisPro, Agilent Technologies,
Version 1.171.37.33 (release 27-03-2014 CrysAlis171 .NET)
(compiled Mar 27 2014,17:12:48)
;
_computing_data_collection
;
CrysAlisPro, Agilent Technologies,
Version 1.171.37.33 (release 27-03-2014 CrysAlis171 .NET)
(compiled Mar 27 2014,17:12:48)
;
_computing_data_reduction
;
CrysAlisPro, Agilent Technologies,
Version 1.171.37.33 (release 27-03-2014 CrysAlis171 .NET)
(compiled Mar 27 2014,17:12:48)
;
_computing_structure_refinement 'SHELXL-2013 (Sheldrick, 2013)'
_diffrn_ambient_environment air
_diffrn_ambient_temperature 100(2)
_diffrn_detector 'CCD plate'
_diffrn_detector_area_resol_mean 5.2195
_diffrn_detector_type Atlas
_diffrn_measured_fraction_theta_full 0.998
_diffrn_measured_fraction_theta_max 0.990
_diffrn_measurement_device 'four-circle diffractometer'
_diffrn_measurement_device_type 'SuperNova, Dual, Cu at zero, Atlas'
_diffrn_radiation_monochromator mirror
_diffrn_radiation_probe x-ray
_diffrn_radiation_type 'Cu K\a'
_diffrn_radiation_wavelength 1.54184
_diffrn_reflns_av_R_equivalents 0.0282
_diffrn_reflns_av_unetI/netI 0.0189
_diffrn_reflns_Laue_measured_fraction_full 0.998
_diffrn_reflns_Laue_measured_fraction_max 0.990
_diffrn_reflns_limit_h_max 13
_diffrn_reflns_limit_h_min -13
_diffrn_reflns_limit_k_max 9
_diffrn_reflns_limit_k_min -7
_diffrn_reflns_limit_l_max 23
_diffrn_reflns_limit_l_min -23
_diffrn_reflns_number 13776
_diffrn_reflns_point_group_measured_fraction_full 0.998
_diffrn_reflns_point_group_measured_fraction_max 0.990
_diffrn_reflns_theta_full 67.679
_diffrn_reflns_theta_max 76.781
_diffrn_reflns_theta_min 3.977
_diffrn_source 'sealed X-ray tube'
_diffrn_source_type 'SuperNova (Cu) X-ray Source'
_exptl_absorpt_coefficient_mu 4.126
_exptl_absorpt_correction_T_max 0.980
_exptl_absorpt_correction_T_min 0.970
_exptl_absorpt_correction_type gaussian
_exptl_absorpt_process_details
;
CrysAlisPro, Agilent Technologies,
Version 1.171.37.33 (release 27-03-2014 CrysAlis171 .NET)
(compiled Mar 27 2014,17:12:48)
Numerical absorption correction based on gaussian integration over
			a multifaceted crystal model
Empirical absorption correction using spherical harmonics,
 implemented in SCALE3 ABSPACK scaling algorithm.
;
_exptl_crystal_colour colorless
_exptl_crystal_density_diffrn 1.485
_exptl_crystal_description block
_exptl_crystal_F_000 760
_exptl_crystal_recrystallization_method 'Re-crystallisation from solvent: acetone'
_exptl_crystal_size_max 0.2225
_exptl_crystal_size_mid 0.1433
_exptl_crystal_size_min 0.1178
_refine_diff_density_max 0.406
_refine_diff_density_min -0.412
_refine_diff_density_rms 0.055
_refine_ls_extinction_method none
_refine_ls_goodness_of_fit_ref 1.050
_refine_ls_hydrogen_treatment constr
_refine_ls_matrix_type full
_refine_ls_number_parameters 208
_refine_ls_number_reflns 3430
_refine_ls_number_restraints 0
_refine_ls_restrained_S_all 1.050
_refine_ls_R_factor_all 0.0304
_refine_ls_R_factor_gt 0.0290
_refine_ls_shift/su_max 0.000
_refine_ls_shift/su_mean 0.000
_refine_ls_structure_factor_coef Fsqd
_refine_ls_weighting_details 'w=1/[\s^2^(Fo^2^)+(0.0496P)^2^+0.8302P] where P=(Fo^2^+2Fc^2^)/3'
_refine_ls_weighting_scheme calc
_refine_ls_wR_factor_gt 0.0821
_refine_ls_wR_factor_ref 0.0833
_reflns_Friedel_coverage 0.000
_reflns_number_gt 3262
_reflns_number_total 3430
_reflns_threshold_expression 'I > 2\s(I)'
_cod_data_source_file d1ra04127d2.cif
_cod_data_source_block 2_CCDC2
_cod_original_sg_symbol_H-M 'P 21/c'
_cod_database_code 7243252
_shelx_space_group_comment
;
The symmetry employed for this shelxl refinement is uniquely defined
by the following loop, which should always be used as a source of
symmetry information in preference to the above space-group names.
They are only intended as comments.
;
_shelxl_version_number 2013-4

loop_
_space_group_symop_operation_xyz
'x, y, z'
'-x, y+1/2, -z+1/2'
'-x, -y, -z'
'x, -y-1/2, z-1/2'

loop_
_atom_site_label
_atom_site_type_symbol
_atom_site_fract_x
_atom_site_fract_y
_atom_site_fract_z
_atom_site_U_iso_or_equiv
_atom_site_adp_type
_atom_site_occupancy
_atom_site_site_symmetry_order
_atom_site_calc_flag
_atom_site_refinement_flags_posn
_atom_site_refinement_flags_adp
_atom_site_refinement_flags_occupancy
_atom_site_disorder_assembly
_atom_site_disorder_group
Cl1 Cl 0.01931(3) 0.07302(4) 0.09879(2) 0.02007(10) Uani 1 1 d . . . . .
Si1 Si 0.30383(3) 0.19590(5) 0.04447(2) 0.01368(10) Uani 1 1 d . . . . .
S1 S -0.19060(3) 0.35240(5) 0.19077(2) 0.01802(10) Uani 1 1 d . . . . .
O4 O 0.39053(9) 0.36493(14) 0.02804(6) 0.0181(2) Uani 1 1 d . . . . .
O5 O 0.38812(9) 0.66812(14) 0.02946(6) 0.0221(2) Uani 1 1 d . . . . .
H5 H 0.4574 0.6522 0.0153 0.033 Uiso 1 1 calc R U . . .
O3 O -0.14535(9) 0.36265(14) 0.11055(5) 0.0191(2) Uani 1 1 d . . . . .
O1 O -0.08771(10) 0.33304(15) 0.23922(6) 0.0257(3) Uani 1 1 d . . . . .
C8 C 0.20287(12) 0.49777(19) 0.06380(7) 0.0161(3) Uani 1 1 d . . . . .
O2 O -0.28326(11) 0.22894(15) 0.18596(7) 0.0306(3) Uani 1 1 d . . . . .
C9 C 0.11915(13) 0.6231(2) 0.07704(8) 0.0185(3) Uani 1 1 d . . . . .
H9 H 0.1409 0.7386 0.0742 0.022 Uiso 1 1 calc R U . . .
C13 C 0.37673(14) 0.0693(2) 0.11734(8) 0.0207(3) Uani 1 1 d . . . . .
H13A H 0.3883 0.1388 0.1605 0.031 Uiso 1 1 calc R U . . .
H13B H 0.4549 0.0292 0.1029 0.031 Uiso 1 1 calc R U . . .
H13C H 0.3257 -0.0275 0.1273 0.031 Uiso 1 1 calc R U . . .
C14 C 0.27775(14) 0.0723(2) -0.03837(8) 0.0208(3) Uani 1 1 d . . . . .
H14A H 0.2389 0.1436 -0.0758 0.031 Uiso 1 1 calc R U . . .
H14B H 0.2256 -0.0239 -0.0292 0.031 Uiso 1 1 calc R U . . .
H14C H 0.3548 0.0314 -0.0542 0.031 Uiso 1 1 calc R U . . .
C7 C 0.17228(12) 0.32633(18) 0.06984(7) 0.0142(3) Uani 1 1 d . . . . .
C4 C -0.23916(14) 0.83823(19) 0.24061(8) 0.0199(3) Uani 1 1 d . . . . .
H4 H -0.1927 0.9298 0.2598 0.024 Uiso 1 1 calc R U . . .
C3 C -0.36052(14) 0.8609(2) 0.22116(8) 0.0209(3) Uani 1 1 d . . . . .
H3 H -0.3968 0.9677 0.2278 0.025 Uiso 1 1 calc R U . . .
C12 C 0.05783(12) 0.28315(18) 0.08906(7) 0.0147(3) Uani 1 1 d . . . . .
B1 B 0.33453(14) 0.5189(2) 0.03896(8) 0.0172(3) Uani 1 1 d . . . . .
C6 C -0.25594(12) 0.55121(18) 0.20239(7) 0.0150(3) Uani 1 1 d . . . . .
C11 C -0.02632(12) 0.40900(19) 0.09991(7) 0.0162(3) Uani 1 1 d . . . . .
C1 C -0.37708(13) 0.57233(19) 0.18192(8) 0.0172(3) Uani 1 1 d . . . . .
H1 H -0.4232 0.4818 0.1615 0.021 Uiso 1 1 calc R U . . .
C5 C -0.18569(13) 0.68200(19) 0.23201(7) 0.0172(3) Uani 1 1 d . . . . .
H5A H -0.1032 0.6646 0.2460 0.021 Uiso 1 1 calc R U . . .
C2 C -0.42910(13) 0.7286(2) 0.19209(8) 0.0201(3) Uani 1 1 d . . . . .
H2 H -0.5120 0.7453 0.1791 0.024 Uiso 1 1 calc R U . . .
C10 C 0.00382(13) 0.57802(19) 0.09436(8) 0.0186(3) Uani 1 1 d . . . . .
H10 H -0.0542 0.6627 0.1024 0.022 Uiso 1 1 calc R U . . .

loop_
_atom_site_aniso_label
_atom_site_aniso_U_11
_atom_site_aniso_U_22
_atom_site_aniso_U_33
_atom_site_aniso_U_23
_atom_site_aniso_U_13
_atom_site_aniso_U_12
Cl1 0.01698(17) 0.01548(19) 0.02818(19) -0.00275(13) 0.00505(13) -0.00232(12)
Si1 0.01090(18) 0.0142(2) 0.01597(18) 0.00003(13) 0.00143(13) 0.00200(13)
S1 0.01480(18) 0.01537(19) 0.02454(18) 0.00304(13) 0.00661(13) 0.00319(13)
O4 0.0123(5) 0.0172(5) 0.0251(5) 0.0001(4) 0.0038(4) 0.0005(4)
O5 0.0156(5) 0.0169(5) 0.0346(6) -0.0012(4) 0.0085(4) -0.0007(4)
O3 0.0104(5) 0.0249(6) 0.0224(5) -0.0044(4) 0.0032(4) 0.0002(4)
O1 0.0235(6) 0.0299(6) 0.0241(5) 0.0071(5) 0.0040(4) 0.0127(5)
C8 0.0150(6) 0.0175(7) 0.0159(6) 0.0012(5) 0.0014(5) 0.0013(5)
O2 0.0245(6) 0.0159(6) 0.0532(8) -0.0004(5) 0.0169(5) -0.0017(5)
C9 0.0183(7) 0.0153(7) 0.0222(7) 0.0013(6) 0.0033(5) 0.0023(6)
C13 0.0202(7) 0.0226(8) 0.0192(6) 0.0007(6) 0.0003(5) 0.0077(6)
C14 0.0195(7) 0.0242(8) 0.0189(6) -0.0037(6) 0.0019(5) 0.0015(6)
C7 0.0127(6) 0.0164(7) 0.0132(6) -0.0004(5) -0.0003(5) 0.0023(5)
C4 0.0243(7) 0.0174(7) 0.0180(6) 0.0003(5) 0.0020(5) -0.0042(6)
C3 0.0249(8) 0.0166(7) 0.0217(7) 0.0038(6) 0.0058(6) 0.0044(6)
C12 0.0141(6) 0.0159(7) 0.0141(6) -0.0009(5) -0.0002(5) 0.0010(5)
B1 0.0149(7) 0.0181(8) 0.0185(7) -0.0004(6) 0.0012(5) 0.0008(6)
C6 0.0143(6) 0.0153(7) 0.0158(6) 0.0020(5) 0.0036(5) 0.0016(5)
C11 0.0109(6) 0.0217(8) 0.0159(6) -0.0011(5) 0.0016(5) 0.0007(5)
C1 0.0140(6) 0.0183(8) 0.0193(6) 0.0011(5) 0.0015(5) -0.0012(5)
C5 0.0149(6) 0.0210(7) 0.0158(6) 0.0024(5) 0.0008(5) -0.0010(6)
C2 0.0151(6) 0.0210(8) 0.0241(7) 0.0059(6) 0.0005(5) 0.0046(6)
C10 0.0166(7) 0.0180(8) 0.0216(7) 0.0001(5) 0.0040(5) 0.0057(5)

loop_
_atom_type_symbol
_atom_type_description
_atom_type_scat_dispersion_real
_atom_type_scat_dispersion_imag
_atom_type_scat_source
C C 0.0181 0.0091 'International Tables Vol C Tables 4.2.6.8 and 6.1.1.4'
H H 0.0000 0.0000 'International Tables Vol C Tables 4.2.6.8 and 6.1.1.4'
B B 0.0090 0.0039 'International Tables Vol C Tables 4.2.6.8 and 6.1.1.4'
O O 0.0492 0.0322 'International Tables Vol C Tables 4.2.6.8 and 6.1.1.4'
Si Si 0.2541 0.3302 'International Tables Vol C Tables 4.2.6.8 and 6.1.1.4'
S S 0.3331 0.5567 'International Tables Vol C Tables 4.2.6.8 and 6.1.1.4'
Cl Cl 0.3639 0.7018 'International Tables Vol C Tables 4.2.6.8 and 6.1.1.4'

loop_
_exptl_crystal_face_index_h
_exptl_crystal_face_index_k
_exptl_crystal_face_index_l
_exptl_crystal_face_perp_dist
_exptl_oxdiff_crystal_face_indexfrac_h
_exptl_oxdiff_crystal_face_indexfrac_k
_exptl_oxdiff_crystal_face_indexfrac_l
_exptl_oxdiff_crystal_face_x
_exptl_oxdiff_crystal_face_y
_exptl_oxdiff_crystal_face_z
-3 4 4 0.1043 -3.2152 4.3152 4.1939 -0.1673 -0.6965 0.6977
1 5 -1 0.1155 0.7307 5.1166 -0.7368 -0.0249 -0.1015 0.9945
6 -1 -7 0.0644 5.9158 -0.5263 -7.4535 0.2313 0.9657 0.1182
1 5 2 0.1130 1.2403 4.9493 2.4886 0.2108 -0.2474 0.9457
0 0 -12 0.0659 0.2108 -0.1440 -12.1217 -0.6472 0.7570 0.0905
-1 -4 -8 0.0592 -0.8344 -3.8193 -7.9123 -0.4814 0.5638 -0.6711
-1 -3 10 0.0649 -1.0045 -3.0931 9.6410 0.4639 -0.5420 -0.7007
-5 -1 9 0.0741 -5.0190 -0.9813 9.0090 -0.0299 -0.9240 -0.3957
1 1 12 0.0705 0.9971 0.9918 12.0261 0.7617 -0.6848 0.1013
-7 2 0 0.0851 -7.0090 2.0440 -0.0195 -0.7819 -0.6660 0.2112
7 0 -1 0.0647 7.0152 -0.0368 -0.9858 0.7022 0.6461 0.1785
-7 0 1 0.0531 -7.0152 0.0368 0.9858 -0.7022 -0.6461 -0.1785

loop_
_geom_angle_atom_site_label_1
_geom_angle_atom_site_label_2
_geom_angle_atom_site_label_3
_geom_angle
_geom_angle_site_symmetry_1
_geom_angle_site_symmetry_3
_geom_angle_publ_flag
O4 Si1 C13 109.61(6) . . ?
O4 Si1 C14 109.42(6) . . ?
C13 Si1 C14 111.84(7) . . ?
O4 Si1 C7 94.09(6) . . ?
C13 Si1 C7 115.47(6) . . ?
C14 Si1 C7 114.81(7) . . ?
O2 S1 O1 121.24(8) . . ?
O2 S1 O3 104.00(7) . . ?
O1 S1 O3 108.21(6) . . ?
O2 S1 C6 108.80(7) . . ?
O1 S1 C6 109.96(7) . . ?
O3 S1 C6 102.98(6) . . ?
B1 O4 Si1 113.81(9) . . ?
B1 O5 H5 109.5 . . ?
C11 O3 S1 119.74(9) . . ?
C9 C8 C7 120.45(13) . . ?
C9 C8 B1 128.38(14) . . ?
C7 C8 B1 111.14(13) . . ?
C10 C9 C8 119.64(14) . . ?
C10 C9 H9 120.2 . . ?
C8 C9 H9 120.2 . . ?
Si1 C13 H13A 109.5 . . ?
Si1 C13 H13B 109.5 . . ?
H13A C13 H13B 109.5 . . ?
Si1 C13 H13C 109.5 . . ?
H13A C13 H13C 109.5 . . ?
H13B C13 H13C 109.5 . . ?
Si1 C14 H14A 109.5 . . ?
Si1 C14 H14B 109.5 . . ?
H14A C14 H14B 109.5 . . ?
Si1 C14 H14C 109.5 . . ?
H14A C14 H14C 109.5 . . ?
H14B C14 H14C 109.5 . . ?
C12 C7 C8 119.31(13) . . ?
C12 C7 Si1 132.21(11) . . ?
C8 C7 Si1 108.42(10) . . ?
C3 C4 C5 120.14(14) . . ?
C3 C4 H4 119.9 . . ?
C5 C4 H4 119.9 . . ?
C4 C3 C2 120.51(14) . . ?
C4 C3 H3 119.7 . . ?
C2 C3 H3 119.7 . . ?
C7 C12 C11 119.81(14) . . ?
C7 C12 Cl1 120.09(11) . . ?
C11 C12 Cl1 120.09(11) . . ?
O5 B1 O4 123.23(13) . . ?
O5 B1 C8 124.23(14) . . ?
O4 B1 C8 112.54(13) . . ?
C1 C6 C5 122.13(14) . . ?
C1 C6 S1 118.47(11) . . ?
C5 C6 S1 119.40(11) . . ?
C10 C11 C12 120.94(13) . . ?
C10 C11 O3 119.95(13) . . ?
C12 C11 O3 118.88(13) . . ?
C2 C1 C6 118.46(14) . . ?
C2 C1 H1 120.8 . . ?
C6 C1 H1 120.8 . . ?
C4 C5 C6 118.43(13) . . ?
C4 C5 H5A 120.8 . . ?
C6 C5 H5A 120.8 . . ?
C1 C2 C3 120.31(13) . . ?
C1 C2 H2 119.8 . . ?
C3 C2 H2 119.8 . . ?
C11 C10 C9 119.80(13) . . ?
C11 C10 H10 120.1 . . ?
C9 C10 H10 120.1 . . ?

loop_
_geom_bond_atom_site_label_1
_geom_bond_atom_site_label_2
_geom_bond_distance
_geom_bond_site_symmetry_2
_geom_bond_publ_flag
Cl1 C12 1.7338(15) . ?
Si1 O4 1.6912(11) . ?
Si1 C13 1.8417(15) . ?
Si1 C14 1.8416(15) . ?
Si1 C7 1.8774(14) . ?
S1 O2 1.4217(12) . ?
S1 O1 1.4259(12) . ?
S1 O3 1.6124(10) . ?
S1 C6 1.7560(15) . ?
O4 B1 1.392(2) . ?
O5 B1 1.342(2) . ?
O5 H5 0.8400 . ?
O3 C11 1.4011(16) . ?
C8 C9 1.395(2) . ?
C8 C7 1.408(2) . ?
C8 B1 1.573(2) . ?
C9 C10 1.390(2) . ?
C9 H9 0.9500 . ?
C13 H13A 0.9800 . ?
C13 H13B 0.9800 . ?
C13 H13C 0.9800 . ?
C14 H14A 0.9800 . ?
C14 H14B 0.9800 . ?
C14 H14C 0.9800 . ?
C7 C12 1.3876(19) . ?
C4 C3 1.390(2) . ?
C4 C5 1.389(2) . ?
C4 H4 0.9500 . ?
C3 C2 1.390(2) . ?
C3 H3 0.9500 . ?
C12 C11 1.392(2) . ?
C6 C1 1.3902(19) . ?
C6 C5 1.394(2) . ?
C11 C10 1.388(2) . ?
C1 C2 1.387(2) . ?
C1 H1 0.9500 . ?
C5 H5A 0.9500 . ?
C2 H2 0.9500 . ?
C10 H10 0.9500 . ?
